data_7114403
loop_
_publ_author_name
'Lu, Wei'
'Zhu, Nianyong'
'Che, Chi-Ming'

_publ_section_title
;
 Tethered trinuclear cyclometalated platinum(ii) complexes: from crystal
 engineering to tunable emission energyElectronic supplementary
 information (ESI) available: schemetic drawings for 1--4, perspective
 view of cation of 4(ClO4)3&#x00B7;1.5Et2O&#x00B7;CH3CN and refinement
 details for X-ray crystallography. See
 http://www.rsc.org/suppdata/cc/b2/b200723a/
;
_journal_issue 8
_journal_name_full 'Chemical Communications'
_journal_page_first 900
_journal_paper_doi 10.1039/b200723a
_journal_year 2002
_chemical_formula_moiety 'C100 H100 P3 Pt3'
_chemical_formula_sum 'C89 H72 Cl3 N6 O12 P3 Pt3'
_chemical_formula_weight 2202.06
_chemical_name_systematic 'Complex 1(ClO4)3'
_space_group_IT_number 176
_symmetry_cell_setting trigonal
_symmetry_space_group_name_Hall '-P 6c'
_symmetry_space_group_name_H-M 'P 63/m'
_atom_sites_solution_hydrogens geom
_atom_sites_solution_primary direct
_atom_sites_solution_secondary difmap
_audit_creation_method SHELXL-97
_cell_angle_alpha 90.00
_cell_angle_beta 90.00
_cell_angle_gamma 120.00
_cell_formula_units_Z 2
_cell_length_a 14.536(2)
_cell_length_b 14.536(2)
_cell_length_c 23.211(5)
_cell_measurement_reflns_used 0
_cell_measurement_temperature 301(2)
_cell_measurement_theta_max 0
_cell_measurement_theta_min 0
_cell_volume 4247.3(12)
_computing_molecular_graphics 'Ortep-3 for Windows (Farrugia, 1997)'
_computing_publication_material 'WinGX publication routines (Farrugia, 1999)'
_computing_structure_refinement 'SHELXL-97 (Sheldrick, 1997)'
_computing_structure_solution 'SHELXS-97 (Sheldrick, 1997)'
_diffrn_ambient_temperature 301(2)
_diffrn_measured_fraction_theta_full 0.991
_diffrn_measured_fraction_theta_max 0.991
_diffrn_radiation_monochromator graphite
_diffrn_radiation_source 'fine-focus sealed tube'
_diffrn_radiation_type MoK\a
_diffrn_radiation_wavelength 0.71069
_diffrn_reflns_av_R_equivalents 0.0608
_diffrn_reflns_av_sigmaI/netI 0.0379
_diffrn_reflns_limit_h_max 17
_diffrn_reflns_limit_h_min -17
_diffrn_reflns_limit_k_max 17
_diffrn_reflns_limit_k_min -17
_diffrn_reflns_limit_l_max 28
_diffrn_reflns_limit_l_min -26
_diffrn_reflns_number 28507
_diffrn_reflns_theta_full 25.63
_diffrn_reflns_theta_max 25.63
_diffrn_reflns_theta_min 2.39
_exptl_absorpt_coefficient_mu 5.144
_exptl_absorpt_correction_type none
_exptl_crystal_colour yellow
_exptl_crystal_density_diffrn 1.722
_exptl_crystal_density_method 'not measured'
_exptl_crystal_description prism
_exptl_crystal_F_000 2148
_exptl_crystal_size_max 0.25
_exptl_crystal_size_mid 0.15
_exptl_crystal_size_min 0.05
_refine_diff_density_max 0.967
_refine_diff_density_min -0.950
_refine_diff_density_rms 0.157
_refine_ls_extinction_method none
_refine_ls_goodness_of_fit_ref 1.096
_refine_ls_hydrogen_treatment mixed
_refine_ls_matrix_type full
_refine_ls_number_parameters 177
_refine_ls_number_reflns 2733
_refine_ls_number_restraints 2
_refine_ls_restrained_S_all 1.095
_refine_ls_R_factor_all 0.0683
_refine_ls_R_factor_gt 0.0525
_refine_ls_shift/su_max 0.001
_refine_ls_shift/su_mean 0.000
_refine_ls_structure_factor_coef Fsqd
_refine_ls_weighting_details 'calc w=1/[\s^2^(Fo^2^)+(0.0583P)^2^+38.6135P] where P=(Fo^2^+2Fc^2^)/3'
_refine_ls_weighting_scheme calc
_refine_ls_wR_factor_gt 0.1454
_refine_ls_wR_factor_ref 0.1517
_reflns_number_gt 2140
_reflns_number_total 2733
_reflns_threshold_expression >2sigma(I)
_cod_data_source_file b200723a.txt
_cod_data_source_block mar373
_cod_database_code 7114403

loop_
_symmetry_equiv_pos_as_xyz
'x, y, z'
'-x, -y, z+1/2'
'-y, x-y, z'
'-x+y, -x, z'
'x-y, x, z+1/2'
'y, -x+y, z+1/2'
'-x, -y, -z'
'x, y, -z-1/2'
'y, -x+y, -z'
'x-y, x, -z'
'-x+y, -x, -z-1/2'
'-y, x-y, -z-1/2'

loop_
_atom_site_label
_atom_site_type_symbol
_atom_site_fract_x
_atom_site_fract_y
_atom_site_fract_z
_atom_site_U_iso_or_equiv
_atom_site_adp_type
_atom_site_occupancy
_atom_site_symmetry_multiplicity
_atom_site_calc_flag
_atom_site_refinement_flags
_atom_site_disorder_assembly
_atom_site_disorder_group
Pt1 Pt 0.37997(4) 0.30711(4) 0.2500 0.0477(2) Uani 1 2 d S . .
P1 P 0.4324(4) 0.1859(4) 0.2382(3) 0.047(3) Uani 0.50 1 d P . .
N1 N 0.3135(9) 0.3997(10) 0.2500 0.056(3) Uani 1 2 d S . .
C1 C 0.3601(18) 0.3158(19) 0.3427(10) 0.039(5) Uiso 0.50 1 d P A 1
C2 C 0.3127(19) 0.371(2) 0.3564(10) 0.053(6) Uiso 0.50 1 d P A 1
C3 C 0.2934(19) 0.3863(19) 0.4079(11) 0.064(6) Uiso 0.50 1 d P A 1
H3 H 0.2552 0.4211 0.4140 0.076 Uiso 0.50 1 calc PR A 1
C4 C 0.325(3) 0.355(3) 0.4521(16) 0.098(9) Uiso 0.50 1 d P A 1
H4 H 0.3157 0.3729 0.4894 0.118 Uiso 0.50 1 calc PR A 1
C5 C 0.376(2) 0.290(2) 0.4407(13) 0.076(7) Uiso 0.50 1 d P A 1
H5 H 0.3957 0.2606 0.4703 0.091 Uiso 0.50 1 calc PR A 1
C6 C 0.3912(18) 0.2765(19) 0.3855(10) 0.055(5) Uiso 0.50 1 d P A 1
H6 H 0.4248 0.2381 0.3765 0.066 Uiso 0.50 1 calc PR A 1
C7 C 0.2903(10) 0.4265(10) 0.2996(6) 0.070(3) Uani 1 1 d . . .
C8 C 0.2334(11) 0.4817(11) 0.2999(8) 0.097(5) Uani 1 1 d . A .
H8 H 0.2155 0.5003 0.3348 0.117 Uiso 1 1 calc R . .
C9 C 0.2052(16) 0.5074(18) 0.2500 0.090(6) Uani 1 2 d S . .
H9 H 0.1665 0.5426 0.2500 0.108 Uiso 1 2 calc SR A .
C16 C 0.6667 0.3333 0.2500 0.046(5) Uani 1 6 d S . .
C15 C 0.5707(15) 0.2295(16) 0.2191(9) 0.055(5) Uani 0.50 1 d P . .
C17 C 0.6667 0.3333 0.3100(18) 0.064(10) Uani 0.50 3 d SP . .
C18 C 0.362(2) 0.0951(19) 0.1831(11) 0.054(5) Uiso 0.50 1 d P . 1
C19 C 0.252(2) 0.0646(19) 0.1731(11) 0.065(6) Uiso 0.50 1 d P . 1
H19 H 0.2265 0.1024 0.1931 0.078 Uiso 0.50 1 calc PR . 1
C20 C 0.182(3) -0.015(2) 0.1369(14) 0.093(9) Uiso 0.50 1 d P . 1
H20 H 0.1093 -0.0391 0.1367 0.111 Uiso 0.50 1 calc PR . 1
C21 C 0.228(2) -0.055(2) 0.1017(14) 0.087(8) Uiso 0.50 1 d P . 1
H21 H 0.1891 -0.0947 0.0700 0.105 Uiso 0.50 1 calc PR . 1
C22 C 0.335(3) -0.041(3) 0.1102(17) 0.084(12) Uiso 0.50 1 d P . 1
H22 H 0.3591 -0.0809 0.0910 0.101 Uiso 0.50 1 calc PR . 1
C23 C 0.395(2) 0.037(2) 0.1489(12) 0.070(6) Uiso 0.50 1 d P . 1
H23 H 0.4653 0.0532 0.1531 0.084 Uiso 0.50 1 calc PR . 1
Cl1 Cl 0.6667 0.3333 0.4846(7) 0.094(4) Uiso 0.50 3 d SPD . 1
O1 O 0.6667 0.3333 0.5399(16) 0.094(4) Uiso 0.50 3 d SPD B 1
O2 O 0.580(3) 0.250(3) 0.4675(16) 0.189(13) Uiso 0.50 1 d PD C 1
Cl1' Cl 0.6667 0.3333 0.5274(13) 0.150(8) Uiso 0.50 3 d SPD . 2
O1' O 0.6667 0.3333 0.4664(18) 0.150(8) Uiso 0.50 3 d SPD D 2
O2' O 0.6561(18) 0.2348(18) 0.5450(11) 0.116(7) Uiso 0.50 1 d PD E 2
Cl2 Cl 0.0000 0.0000 0.2070(7) 0.104(4) Uiso 0.50 3 d SP . .
O3 O 0.0000 0.0000 0.2500 0.27(3) Uiso 1 6 d S . .
O4 O 0.080(3) 0.101(3) 0.1920(15) 0.183(13) Uiso 0.50 1 d P . .
C24 C 0.398(2) 0.099(2) 0.2982(12) 0.063(7) Uiso 0.50 1 d P . 2
C25 C 0.300(3) 0.059(2) 0.3194(12) 0.073(7) Uiso 0.50 1 d P . 2
H25 H 0.2528 0.0696 0.2975 0.087 Uiso 0.50 1 calc PR . 2
C26 C 0.260(3) 0.002(2) 0.3704(14) 0.086(8) Uiso 0.50 1 d P . 2
H26 H 0.1919 -0.0188 0.3835 0.104 Uiso 0.50 1 calc PR . 2
C27 C 0.325(2) -0.022(2) 0.3996(14) 0.061(8) Uiso 0.50 1 d P . 2
H27 H 0.3004 -0.0647 0.4322 0.073 Uiso 0.50 1 calc PR . 2
C28 C 0.433(2) 0.017(2) 0.3815(12) 0.073(6) Uiso 0.50 1 d P . 2
H28 H 0.4789 0.0039 0.4031 0.088 Uiso 0.50 1 calc PR . 2
C29 C 0.4662(19) 0.0749(18) 0.3309(10) 0.062(5) Uiso 0.50 1 d P . 2
H29 H 0.5350 0.0985 0.3178 0.075 Uiso 0.50 1 calc PR . 2
N2 N 0.382(2) 0.343(2) 0.1670(12) 0.075(9) Uiso 0.50 1 d P . 2
C10 C 0.4305(19) 0.3213(19) 0.1176(10) 0.055(6) Uiso 0.50 1 d P . 2
H10 H 0.4596 0.2774 0.1218 0.066 Uiso 0.50 1 calc PR . 2
C11 C 0.433(2) 0.366(2) 0.0644(12) 0.073(6) Uiso 0.50 1 d P . 2
H11 H 0.4659 0.3533 0.0333 0.088 Uiso 0.50 1 calc PR . 2
C12 C 0.388(2) 0.428(2) 0.0578(12) 0.074(7) Uiso 0.50 1 d P . 2
H12 H 0.3870 0.4536 0.0212 0.088 Uiso 0.50 1 calc PR . 2
C13 C 0.348(2) 0.451(2) 0.0978(11) 0.070(6) Uiso 0.50 1 d P . 2
H13 H 0.3216 0.4961 0.0908 0.083 Uiso 0.50 1 calc PR . 2
C14 C 0.340(2) 0.410(2) 0.1555(11) 0.058(6) Uiso 0.50 1 d P . 2

loop_
_atom_site_aniso_label
_atom_site_aniso_U_11
_atom_site_aniso_U_22
_atom_site_aniso_U_33
_atom_site_aniso_U_23
_atom_site_aniso_U_13
_atom_site_aniso_U_12
Pt1 0.0444(3) 0.0501(3) 0.0506(3) 0.000 0.000 0.0252(3)
P1 0.042(2) 0.046(2) 0.056(8) 0.000(2) -0.003(2) 0.0237(18)
N1 0.037(6) 0.058(7) 0.076(9) 0.000 0.000 0.026(6)
C7 0.073(7) 0.070(7) 0.084(9) -0.009(6) -0.002(6) 0.048(6)
C8 0.083(9) 0.088(10) 0.147(15) -0.028(10) 0.000(9) 0.062(9)
C9 0.081(13) 0.119(17) 0.115(17) 0.000 0.000 0.084(14)
C16 0.045(8) 0.045(8) 0.048(14) 0.000 0.000 0.022(4)
C15 0.038(10) 0.050(11) 0.069(13) 0.000(10) -0.005(9) 0.016(9)
C17 0.062(14) 0.062(14) 0.07(3) 0.000 0.000 0.031(7)

loop_
_atom_type_symbol
_atom_type_description
_atom_type_scat_dispersion_real
_atom_type_scat_dispersion_imag
_atom_type_scat_source
Pt Pt -1.7033 8.3905 'International Tables Vol C Tables 4.2.6.8 and 6.1.1.4'
P P 0.1023 0.0942 'International Tables Vol C Tables 4.2.6.8 and 6.1.1.4'
N N 0.0061 0.0033 'International Tables Vol C Tables 4.2.6.8 and 6.1.1.4'
C C 0.0033 0.0016 'International Tables Vol C Tables 4.2.6.8 and 6.1.1.4'
Cl Cl 0.1484 0.1585 'International Tables Vol C Tables 4.2.6.8 and 6.1.1.4'
O O 0.0106 0.0060 'International Tables Vol C Tables 4.2.6.8 and 6.1.1.4'
H H 0.0000 0.0000 'International Tables Vol C Tables 4.2.6.8 and 6.1.1.4'

loop_
_geom_angle_atom_site_label_1
_geom_angle_atom_site_label_2
_geom_angle_atom_site_label_3
_geom_angle
_geom_angle_site_symmetry_1
_geom_angle_site_symmetry_3
N2 Pt1 N2 150.8(16) . 8_556
N2 Pt1 N1 77.2(8) . .
N2 Pt1 N1 77.2(8) 8_556 .
N2 Pt1 C1 10.5(10) . 8_556
N2 Pt1 C1 157.6(8) 8_556 8_556
N1 Pt1 C1 80.8(6) . 8_556
N2 Pt1 C1 157.6(8) . .
N2 Pt1 C1 10.5(10) 8_556 .
N1 Pt1 C1 80.8(6) . .
C1 Pt1 C1 160.6(11) 8_556 .
N2 Pt1 P1 96.7(8) . .
N2 Pt1 P1 110.6(8) 8_556 .
N1 Pt1 P1 169.8(3) . .
C1 Pt1 P1 91.8(6) 8_556 .
C1 Pt1 P1 105.7(6) . .
N2 Pt1 P1 110.6(8) . 8_556
N2 Pt1 P1 96.7(8) 8_556 8_556
N1 Pt1 P1 169.8(3) . 8_556
C1 Pt1 P1 105.7(6) 8_556 8_556
C1 Pt1 P1 91.8(6) . 8_556
P1 Pt1 P1 14.0(4) . 8_556
P1 P1 C24 127.5(12) 8_556 8_556
P1 P1 C18 136.9(8) 8_556 .
C24 P1 C18 20.0(12) 8_556 .
P1 P1 C24 38.3(9) 8_556 .
C24 P1 C24 89(2) 8_556 .
C18 P1 C24 100.7(10) . .
P1 P1 C15 104.0(7) 8_556 .
C24 P1 C15 90.3(13) 8_556 .
C18 P1 C15 102.0(11) . .
C24 P1 C15 107.9(11) . .
P1 P1 C15 60.9(6) 8_556 8_556
C24 P1 C15 115.7(13) 8_556 8_556
C18 P1 C15 134.5(11) . 8_556
C24 P1 C15 74.0(10) . 8_556
C15 P1 C15 43.1(12) . 8_556
P1 P1 C18 33.2(7) 8_556 8_556
C24 P1 C18 96.4(11) 8_556 8_556
C18 P1 C18 103.6(15) . 8_556
C24 P1 C18 14.8(10) . 8_556
C15 P1 C18 120.7(10) . 8_556
C15 P1 C18 82.5(10) 8_556 8_556
P1 P1 Pt1 83.0(2) 8_556 .
C24 P1 Pt1 132.3(12) 8_556 .
C18 P1 Pt1 112.4(9) . .
C24 P1 Pt1 111.8(10) . .
C15 P1 Pt1 119.9(7) . .
C15 P1 Pt1 111.3(6) 8_556 .
C18 P1 Pt1 97.6(7) 8_556 .
P1 P1 C25 125.3(8) 8_556 8_556
C24 P1 C25 30.9(13) 8_556 8_556
C18 P1 C25 15.9(10) . 8_556
C24 P1 C25 93.3(11) . 8_556
C15 P1 C25 117.9(11) . 8_556
C15 P1 C25 145.8(10) 8_556 8_556
C18 P1 C25 92.8(10) 8_556 8_556
Pt1 P1 C25 102.9(8) . 8_556
C7 N1 C7 122.6(14) 8_556 .
C7 N1 Pt1 118.6(7) 8_556 .
C7 N1 Pt1 118.6(7) . .
C6 C1 C2 118(2) . .
C6 C1 Pt1 128.9(17) . .
C2 C1 Pt1 113.2(17) . .
C3 C2 C1 124(2) . .
C3 C2 C7 123(2) . .
C1 C2 C7 112.9(19) . .
C2 C3 C4 123(3) . .
C3 C4 C5 117(3) . .
C6 C5 C4 116(3) . .
C1 C6 C5 122(2) . .
N1 C7 C14 112.2(14) . 8_556
N1 C7 C8 119.0(13) . .
C14 C7 C8 128.1(16) 8_556 .
N1 C7 C2 114.2(11) . .
C14 C7 C2 18.7(13) 8_556 .
C8 C7 C2 125.8(14) . .
C9 C8 C7 120.1(15) . .
C8 C9 C8 119.3(17) 8_556 .
C17 C16 C17 180.000(5) 8_556 .
C17 C16 C15 63.8(8) 8_556 3_655
C17 C16 C15 116.2(8) . 3_655
C17 C16 C15 116.2(8) 8_556 12_656
C17 C16 C15 63.8(8) . 12_656
C15 C16 C15 52.5(15) 3_655 12_656
C17 C16 C15 63.8(8) 8_556 .
C17 C16 C15 116.2(8) . .
C15 C16 C15 102.0(9) 3_655 .
C15 C16 C15 126.7(4) 12_656 .
C17 C16 C15 116.2(8) 8_556 8_556
C17 C16 C15 63.8(8) . 8_556
C15 C16 C15 126.7(4) 3_655 8_556
C15 C16 C15 102.0(9) 12_656 8_556
C15 C16 C15 52.5(15) . 8_556
C17 C16 C15 63.8(8) 8_556 4_665
C17 C16 C15 116.2(8) . 4_665
C15 C16 C15 102.0(9) 3_655 4_665
C15 C16 C15 126.7(4) 12_656 4_665
C15 C16 C15 102.0(9) . 4_665
C15 C16 C15 126.7(4) 8_556 4_665
C17 C16 C15 116.2(8) 8_556 11_666
C17 C16 C15 63.8(8) . 11_666
C15 C16 C15 126.7(4) 3_655 11_666
C15 C16 C15 102.0(9) 12_656 11_666
C15 C16 C15 126.7(4) . 11_666
C15 C16 C15 102.0(9) 8_556 11_666
C15 C16 C15 52.5(15) 4_665 11_666
C15 C15 C17 114.9(16) 8_556 8_556
C15 C15 C16 63.8(8) 8_556 .
C17 C15 C16 51.1(15) 8_556 .
C15 C15 P1 76.0(7) 8_556 .
C17 C15 P1 135.6(13) 8_556 .
C16 C15 P1 120.0(12) . .
C15 C15 P1 60.9(6) 8_556 8_556
C17 C15 P1 139.2(13) 8_556 8_556
C16 C15 P1 109.3(11) . 8_556
P1 C15 P1 15.2(5) . 8_556
C16 C17 C15 65.1(16) . 12_656
C16 C17 C15 65.1(16) . 8_556
C15 C17 C15 103.5(18) 12_656 8_556
C16 C17 C15 65.1(16) . 11_666
C15 C17 C15 103.5(18) 12_656 11_666
C15 C17 C15 103.5(18) 8_556 11_666
C23 C18 C19 112(2) . .
C23 C18 P1 128(2) . .
C19 C18 P1 118.9(17) . .
C23 C18 P1 130(2) . 8_556
C19 C18 P1 115.3(16) . 8_556
P1 C18 P1 9.9(4) . 8_556
C20 C19 C18 127(3) . .
C21 C20 C19 114(3) . .
C20 C21 C22 125(3) . .
C23 C22 C21 113(3) . .
C22 C23 C18 127(3) . .
O1 Cl1 O2 107.8(19) . 3_655
O1 Cl1 O2 107.8(19) . .
O2 Cl1 O2 111.1(17) 3_655 .
O1 Cl1 O2 107.8(19) . 4_665
O2 Cl1 O2 111.1(17) 3_655 4_665
O2 Cl1 O2 111.1(17) . 4_665
O1' Cl1' O2' 106.7(16) . .
O1' Cl1' O2' 106.7(16) . 3_655
O2' Cl1' O2' 112.1(14) . 3_655
O1' Cl1' O2' 106.7(16) . 4_665
O2' Cl1' O2' 112.1(14) . 4_665
O2' Cl1' O2' 112.1(14) 3_655 4_665
O3 Cl2 O4 104.6(17) . 3
O3 Cl2 O4 104.6(17) . .
O4 Cl2 O4 113.9(14) 3 .
O3 Cl2 O4 104.6(17) . 4
O4 Cl2 O4 113.9(14) 3 4
O4 Cl2 O4 113.9(14) . 4
O3 Cl2 Cl2 0.000(1) . 8_556
O4 Cl2 Cl2 104.6(17) 3 8_556
O4 Cl2 Cl2 104.6(17) . 8_556
O4 Cl2 Cl2 104.6(17) 4 8_556
Cl2 O3 Cl2 180.000(5) . 8_556
C25 C24 P1 117(2) . 8_556
C25 C24 C29 115(2) . .
P1 C24 C29 125(2) 8_556 .
C25 C24 P1 118(2) . .
P1 C24 P1 14.2(6) 8_556 .
C29 C24 P1 127(2) . .
C24 C25 C26 128(3) . .
C24 C25 P1 32.3(13) . 8_556
C26 C25 P1 154(3) . 8_556
C27 C26 C25 116(3) . .
C26 C27 C28 121(3) . .
C29 C28 C27 118(3) . .
C28 C29 C24 122(2) . .
C14 N2 C10 115(2) . .
C14 N2 Pt1 113.9(19) . .
C10 N2 Pt1 130.8(19) . .
C11 C10 N2 120(2) . .
C12 C11 C10 120(2) . .
C13 C12 C11 123(3) . .
C12 C13 C14 123(3) . .
C7 C14 N2 116(2) 8_556 .
C7 C14 C13 125(2) 8_556 .
N2 C14 C13 119(2) . .

loop_
_geom_bond_atom_site_label_1
_geom_bond_atom_site_label_2
_geom_bond_distance
_geom_bond_site_symmetry_2
Pt1 N2 1.99(3) .
Pt1 N2 1.99(3) 8_556
Pt1 N1 2.011(12) .
Pt1 C1 2.18(2) 8_556
Pt1 C1 2.18(2) .
Pt1 P1 2.260(5) .
Pt1 P1 2.260(5) 8_556
P1 P1 0.550(16) 8_556
P1 C24 1.38(3) 8_556
P1 C18 1.75(3) .
P1 C24 1.77(3) .
P1 C15 1.83(2) .
P1 C15 2.04(2) 8_556
P1 C18 2.19(3) 8_556
P1 C25 2.31(3) 8_556
N1 C7 1.313(13) 8_556
N1 C7 1.313(13) .
C1 C6 1.33(3) .
C1 C2 1.33(3) .
C2 C3 1.27(3) .
C2 C7 1.66(3) .
C3 C4 1.29(4) .
C4 C5 1.49(4) .
C5 C6 1.33(4) .
C7 C14 1.36(3) 8_556
C7 C8 1.411(16) .
C8 C9 1.344(18) .
C9 C8 1.344(18) 8_556
C16 C17 1.39(4) 8_556
C16 C17 1.39(4) .
C16 C15 1.623(19) 3_655
C16 C15 1.623(19) 12_656
C16 C15 1.623(19) .
C16 C15 1.623(19) 8_556
C16 C15 1.623(19) 4_665
C16 C15 1.623(19) 11_666
C15 C15 1.43(4) 8_556
C15 C17 1.61(3) 8_556
C15 P1 2.04(2) 8_556
C17 C15 1.61(3) 12_656
C17 C15 1.61(3) 8_556
C17 C15 1.61(3) 11_666
C18 C23 1.40(3) .
C18 C19 1.45(4) .
C18 P1 2.19(3) 8_556
C19 C20 1.38(4) .
C20 C21 1.36(4) .
C21 C22 1.48(5) .
C22 C23 1.36(5) .
Cl1 O1 1.28(3) .
Cl1 O2 1.30(3) 3_655
Cl1 O2 1.30(3) .
Cl1 O2 1.30(3) 4_665
Cl1' O1' 1.42(3) .
Cl1' O2' 1.42(2) .
Cl1' O2' 1.42(2) 3_655
Cl1' O2' 1.42(2) 4_665
Cl2 O3 0.998(17) .
Cl2 O4 1.39(3) 3
Cl2 O4 1.39(3) .
Cl2 O4 1.39(3) 4
Cl2 Cl2 2.00(3) 8_556
O3 Cl2 0.998(17) 8_556
C24 C25 1.33(4) .
C24 P1 1.38(3) 8_556
C24 C29 1.43(3) .
C25 C26 1.40(4) .
C25 P1 2.31(3) 8_556
C26 C27 1.35(4) .
C27 C28 1.43(4) .
C28 C29 1.38(3) .
N2 C14 1.41(4) .
N2 C10 1.45(3) .
C10 C11 1.38(3) .
C11 C12 1.37(3) .
C12 C13 1.23(3) .
C13 C14 1.45(4) .
C14 C7 1.36(3) 8_556
